data_4125781
loop_
_publ_author_name
'Mailman, Aaron'
'Leitch, Alicea A.'
'Yong, Wenjun'
'Steven, Eden'
'Winter, Stephen M.'
'Claridge, Robert C. M.'
'Assoud, Abdeljalil'
'Tse, John S.'
'Desgreniers, Serge'
'Secco, Richard A.'
'Oakley, Richard T.'

_publ_section_title
;
 The Power of Packing: Metallization of an Organic Semiconductor.
;
_journal_issue 6
_journal_name_full 'Journal of the American Chemical Society'
_journal_page_first 2180
_journal_page_last 2183
_journal_paper_doi 10.1021/jacs.6b12814
_journal_volume 139
_journal_year 2017
_chemical_formula_moiety 'C6 N2 O2 S4'
_chemical_formula_sum 'C6 N2 O2 S4'
_chemical_formula_weight 260.32
_chemical_name_systematic
;
 ?
;
_space_group_crystal_system orthorhombic
_space_group_IT_number 36
_space_group_name_Hall 'C 2c -2'
_space_group_name_H-M_alt 'C m c 21'
_symmetry_space_group_name_Hall 'C 2c -2'
_symmetry_space_group_name_H-M 'C m c 21'
_audit_creation_method SHELXL-2014
_cell_angle_alpha 90
_cell_angle_beta 90
_cell_angle_gamma 90
_cell_formula_units_Z 4
_cell_length_a 6.3278(15)
_cell_length_b 7.8999(19)
_cell_length_c 15.744(4)
_cell_measurement_reflns_used 361
_cell_measurement_temperature 296(2)
_cell_measurement_theta_max 30
_cell_measurement_theta_min 1.5
_cell_volume 787.0(3)
_computing_cell_refinement 'SMART, 'Bruker APEX II'
_computing_data_collection 'Bruker Kappa APEX II'
_computing_data_reduction 'SAINT, 'Bruker APEX II'
_computing_molecular_graphics Mercury
_computing_structure_refinement 'SHELXL-2014 (Sheldrick, 2014)'
_computing_structure_solution 'SHELXL-2014 (Sheldrick, 2014)'
_diffrn_ambient_temperature 296(2)
_diffrn_measured_fraction_theta_full 0.995
_diffrn_measured_fraction_theta_max 0.996
_diffrn_measurement_device_type 'BRUKER SMART APEX II'
_diffrn_measurement_method 'Omega scan'
_diffrn_radiation_monochromator graphite
_diffrn_radiation_source 'fine-focus sealed tube'
_diffrn_radiation_type MoK\a
_diffrn_radiation_wavelength 0.71073
_diffrn_reflns_av_R_equivalents 0.0431
_diffrn_reflns_av_unetI/netI 0.0464
_diffrn_reflns_Laue_measured_fraction_full 0.995
_diffrn_reflns_Laue_measured_fraction_max 0.996
_diffrn_reflns_limit_h_max 8
_diffrn_reflns_limit_h_min -6
_diffrn_reflns_limit_k_max 8
_diffrn_reflns_limit_k_min -10
_diffrn_reflns_limit_l_max 19
_diffrn_reflns_limit_l_min -20
_diffrn_reflns_number 2408
_diffrn_reflns_point_group_measured_fraction_full 0.996
_diffrn_reflns_point_group_measured_fraction_max 0.997
_diffrn_reflns_theta_full 25.242
_diffrn_reflns_theta_max 27.985
_diffrn_reflns_theta_min 4.126
_diffrn_standards_decay_% 0
_diffrn_standards_interval_time 3
_diffrn_standards_number 3
_exptl_absorpt_coefficient_mu 1.170
_exptl_absorpt_correction_T_max 0.7460
_exptl_absorpt_correction_T_min 0.5745
_exptl_absorpt_correction_type multi-scan
_exptl_absorpt_process_details SADABS
_exptl_crystal_colour 'dark red'
_exptl_crystal_density_diffrn 2.197
_exptl_crystal_description Plate
_exptl_crystal_F_000 520
_exptl_crystal_size_max 0.100
_exptl_crystal_size_mid 0.080
_exptl_crystal_size_min 0.016
_refine_diff_density_max 0.422
_refine_diff_density_min -0.302
_refine_diff_density_rms 0.088
_refine_ls_abs_structure_details
;
 Refined as an inversion twin.
;
_refine_ls_abs_structure_Flack 0.4(3)
_refine_ls_extinction_expression Fc^*^=kFc[1+0.001xFc^2^\l^3^/sin(2\q)]^-1/4^
_refine_ls_goodness_of_fit_ref 1.181
_refine_ls_hydrogen_treatment undef
_refine_ls_matrix_type full
_refine_ls_number_parameters 87
_refine_ls_number_reflns 991
_refine_ls_number_restraints 1
_refine_ls_restrained_S_all 1.180
_refine_ls_R_factor_all 0.0368
_refine_ls_R_factor_gt 0.0330
_refine_ls_shift/su_max 0.000
_refine_ls_shift/su_mean 0.000
_refine_ls_structure_factor_coef Fsqd
_refine_ls_weighting_details 'w=1/[\s^2^(Fo^2^)+(0.0249P)^2^+2.1466P] where P=(Fo^2^+2Fc^2^)/3'
_refine_ls_weighting_scheme calc
_refine_ls_wR_factor_gt 0.0758
_refine_ls_wR_factor_ref 0.0952
_reflns_Friedel_coverage 0.930
_reflns_Friedel_fraction_full 0.997
_reflns_Friedel_fraction_max 0.998
_reflns_number_gt 935
_reflns_number_total 991
_reflns_threshold_expression 'I > 2\s(I)'
_cod_data_source_file ja6b12814_si_003.cif
_cod_data_source_block c6n2o2s4_0m
_cod_database_code 4125781
_shelx_space_group_comment
;
The symmetry employed for this shelxl refinement is uniquely defined
by the following loop, which should always be used as a source of
symmetry information in preference to the above space-group names.
They are only intended as comments.
;
_shelx_estimated_absorpt_t_min 0.892
_shelx_estimated_absorpt_t_max 0.982
_shelxl_version_number 2014-3

loop_
_space_group_symop_operation_xyz
'x, y, z'
'-x, -y, z+1/2'
'x, -y, z+1/2'
'-x, y, z'
'x+1/2, y+1/2, z'
'-x+1/2, -y+1/2, z+1/2'
'x+1/2, -y+1/2, z+1/2'
'-x+1/2, y+1/2, z'

loop_
_atom_site_label
_atom_site_type_symbol
_atom_site_fract_x
_atom_site_fract_y
_atom_site_fract_z
_atom_site_U_iso_or_equiv
_atom_site_adp_type
_atom_site_occupancy
_atom_site_site_symmetry_order
_atom_site_calc_flag
_atom_site_refinement_flags_posn
_atom_site_refinement_flags_adp
_atom_site_refinement_flags_occupancy
S1 S 1.0000 0.3751(3) 0.38733(15) 0.0277(6) Uani 1 2 d S T P
S2 S 1.0000 0.6310(3) 0.41933(12) 0.0264(6) Uani 1 2 d S T P
S3 S 1.0000 1.0122(3) 0.04029(17) 0.0309(6) Uani 1 2 d S T P
S4 S 1.0000 1.0983(3) 0.16566(14) 0.0239(5) Uani 1 2 d S T P
N1 N 1.0000 0.3974(10) 0.2858(5) 0.0253(16) Uani 1 2 d S T P
N2 N 1.0000 0.8090(10) 0.0579(5) 0.030(2) Uani 1 2 d S T P
O1 O 1.0000 0.4689(8) 0.1110(4) 0.0295(15) Uani 1 2 d S T P
O2 O 1.0000 0.9839(9) 0.3461(4) 0.0286(14) Uani 1 2 d S T P
C6 C 1.0000 0.5813(10) 0.1639(6) 0.0213(16) Uani 1 2 d S T P
C5 C 1.0000 0.7666(10) 0.1393(5) 0.0174(16) Uani 1 2 d S T P
C4 C 1.0000 0.8933(11) 0.2036(6) 0.0217(19) Uani 1 2 d S T P
C3 C 1.0000 0.8675(11) 0.2923(7) 0.0200(16) Uani 1 2 d S T P
C2 C 1.0000 0.6895(11) 0.3146(5) 0.0179(17) Uani 1 2 d S T P
C1 C 1.0000 0.5529(12) 0.2564(6) 0.0208(17) Uani 1 2 d S T P

loop_
_atom_site_aniso_label
_atom_site_aniso_U_11
_atom_site_aniso_U_22
_atom_site_aniso_U_33
_atom_site_aniso_U_23
_atom_site_aniso_U_13
_atom_site_aniso_U_12
S1 0.0380(14) 0.0241(10) 0.0211(11) 0.0071(10) 0.000 0.000
S2 0.0361(14) 0.0288(11) 0.0143(9) 0.0007(8) 0.000 0.000
S3 0.0470(14) 0.0274(12) 0.0183(10) 0.0053(10) 0.000 0.000
S4 0.0300(10) 0.0178(9) 0.0240(12) 0.0013(9) 0.000 0.000
N1 0.029(4) 0.021(4) 0.025(4) 0.002(3) 0.000 0.000
N2 0.047(5) 0.023(4) 0.019(4) 0.002(3) 0.000 0.000
O1 0.042(4) 0.025(4) 0.021(3) -0.009(3) 0.000 0.000
O2 0.042(4) 0.024(3) 0.020(3) -0.006(2) 0.000 0.000
C6 0.023(4) 0.025(4) 0.016(4) -0.004(4) 0.000 0.000
C5 0.017(4) 0.022(4) 0.013(4) -0.004(3) 0.000 0.000
C4 0.026(4) 0.019(4) 0.020(4) 0.001(3) 0.000 0.000
C3 0.021(4) 0.020(4) 0.019(4) -0.001(3) 0.000 0.000
C2 0.019(4) 0.023(4) 0.012(4) 0.003(3) 0.000 0.000
C1 0.027(5) 0.020(4) 0.015(4) -0.002(4) 0.000 0.000

loop_
_atom_type_symbol
_atom_type_description
_atom_type_scat_dispersion_real
_atom_type_scat_dispersion_imag
_atom_type_scat_source
C C 0.0033 0.0016 'International Tables Vol C Tables 4.2.6.8 and 6.1.1.4'
N N 0.0061 0.0033 'International Tables Vol C Tables 4.2.6.8 and 6.1.1.4'
O O 0.0106 0.0060 'International Tables Vol C Tables 4.2.6.8 and 6.1.1.4'
S S 0.1246 0.1234 'International Tables Vol C Tables 4.2.6.8 and 6.1.1.4'

loop_
_geom_angle_atom_site_label_1
_geom_angle_atom_site_label_2
_geom_angle_atom_site_label_3
_geom_angle
N1 S1 S2 97.7(3)
C2 S2 S1 91.7(3)
N2 S3 S4 99.2(3)
C4 S4 S3 91.2(3)
C1 N1 S1 116.9(7)
C5 N2 S3 114.5(6)
O1 C6 C1 124.4(9)
O1 C6 C5 122.0(8)
C1 C6 C5 113.6(7)
N2 C5 C4 120.7(8)
N2 C5 C6 119.5(8)
C4 C5 C6 119.8(8)
C3 C4 C5 127.0(8)
C3 C4 S4 118.6(7)
C5 C4 S4 114.4(7)
O2 C3 C4 124.3(8)
O2 C3 C2 123.3(9)
C4 C3 C2 112.3(8)
C1 C2 C3 125.6(8)
C1 C2 S2 114.7(6)
C3 C2 S2 119.7(7)
N1 C1 C2 119.0(8)
N1 C1 C6 119.4(8)
C2 C1 C6 121.6(7)

loop_
_geom_bond_atom_site_label_1
_geom_bond_atom_site_label_2
_geom_bond_distance
S1 N1 1.609(9)
S1 S2 2.084(3)
S2 C2 1.712(8)
S3 N2 1.629(8)
S3 S4 2.088(4)
S4 C4 1.726(9)
N1 C1 1.313(11)
N2 C5 1.324(10)
O1 C6 1.218(10)
O2 C3 1.249(11)
C6 C1 1.472(12)
C6 C5 1.514(12)
C5 C4 1.425(12)
C4 C3 1.411(13)
C3 C2 1.450(11)
C2 C1 1.416(12)
